data_2312087
loop_
_publ_author_name
'Kolade, Sherif O.'
'Izunobi, Josephat U.'
'Gordon, Allen T.'
'Hosten, Eric C.'
'Olasupo, Idris A.'
'Ogunlaja, Adeniyi S.'
'Asekun, Olayinka T.'
'Familoni, Oluwole B.'

_publ_section_title
;
 N-Cycloamino substituent effects on the packing architecture of
 ortho-sulfanilamide molecular crystals and their in silico carbonic
 anhydrase II and IX inhibitory activities.
;
_journal_coeditor_code OJ3005
_journal_issue 'Pt 12'
_journal_name_full 'Acta crystallographica. Section C, Structural chemistry'
_journal_page_first 730
_journal_page_last 742
_journal_paper_doi 10.1107/S2053229622010130
_journal_volume 78
_journal_year 2022
_chemical_formula_iupac 'C14 H12 N2 O4 S'
_chemical_formula_moiety 'C14 H12 N2 O4 S'
_chemical_formula_sum 'C14 H12 N2 O4 S'
_chemical_formula_weight 304.32
_chemical_name_systematic
;
1-[(2-Nitrophenyl)sulfonyl]-2,3-dihydro-1<i>H</i>-indole
;
_space_group_crystal_system monoclinic
_space_group_IT_number 14
_space_group_name_Hall '-P 2yn'
_space_group_name_H-M_alt 'P 1 21/n 1'
_atom_sites_solution_hydrogens geom
_atom_sites_solution_primary dual
_atom_sites_solution_secondary difmap
_audit_creation_method SHELXL-2018/3
_cell_angle_alpha 90
_cell_angle_beta 94.989(3)
_cell_angle_gamma 90
_cell_formula_units_Z 4
_cell_length_a 7.4701(5)
_cell_length_b 23.6743(12)
_cell_length_c 7.8614(5)
_cell_measurement_reflns_used 9952
_cell_measurement_temperature 296(2)
_cell_measurement_theta_max 27.11
_cell_measurement_theta_min 2.74
_cell_volume 1385.02(15)
_computing_cell_refinement
;
APEX2 (Bruker, 2011)
;
_computing_data_collection
;
APEX2 (Bruker, 2011)
;
_computing_data_reduction
;
SAINT (Bruker, 2012)
;
_computing_molecular_graphics
;
ORTEP-3 for Windows (Farrugia, 2012)
;
_computing_publication_material
;
PLATON (Spek, 2020) and Mercury (Macrae <i>et al.</i>,  2020)
;
_computing_structure_refinement
;
SHELXL2018 (Sheldrick, 2015<i>b</i>) and
ShelXle (H\"ubschle <i>et al.</i>,  2011)
;
_computing_structure_solution
;
SHELXT2018 (Sheldrick, 2015<i>a</i>)
;
_diffrn_ambient_temperature 296(2)
_diffrn_detector_area_resol_mean 8.3333
_diffrn_measured_fraction_theta_full 1.000
_diffrn_measured_fraction_theta_max 0.992
_diffrn_measurement_device_type 'Bruker APEXII CCD'
_diffrn_measurement_method '\f and \w scans'
_diffrn_radiation_monochromator graphite
_diffrn_radiation_source 'sealed tube'
_diffrn_radiation_type MoK\a
_diffrn_radiation_wavelength 0.71073
_diffrn_reflns_av_R_equivalents 0.0238
_diffrn_reflns_av_unetI/netI 0.0165
_diffrn_reflns_limit_h_max 9
_diffrn_reflns_limit_h_min -9
_diffrn_reflns_limit_k_max 28
_diffrn_reflns_limit_k_min -31
_diffrn_reflns_limit_l_max 10
_diffrn_reflns_limit_l_min -10
_diffrn_reflns_number 28400
_diffrn_reflns_theta_full 25.242
_diffrn_reflns_theta_max 28.390
_diffrn_reflns_theta_min 2.739
_exptl_absorpt_coefficient_mu 0.251
_exptl_absorpt_correction_T_max 1.0000
_exptl_absorpt_correction_T_min 0.9128
_exptl_absorpt_correction_type numerical
_exptl_absorpt_process_details
;
(SADABS; Bruker, 2008)
;
_exptl_crystal_colour yellow
_exptl_crystal_density_diffrn 1.459
_exptl_crystal_density_method 'not measured'
_exptl_crystal_description block
_exptl_crystal_F_000 632
_exptl_crystal_size_max 0.616
_exptl_crystal_size_mid 0.510
_exptl_crystal_size_min 0.429
_refine_diff_density_max 0.261
_refine_diff_density_min -0.287
_refine_ls_extinction_method none
_refine_ls_goodness_of_fit_ref 1.045
_refine_ls_hydrogen_treatment constr
_refine_ls_matrix_type full
_refine_ls_number_parameters 190
_refine_ls_number_reflns 3434
_refine_ls_number_restraints 0
_refine_ls_restrained_S_all 1.045
_refine_ls_R_factor_all 0.0501
_refine_ls_R_factor_gt 0.0400
_refine_ls_shift/su_max 0.002
_refine_ls_shift/su_mean 0.000
_refine_ls_structure_factor_coef Fsqd
_refine_ls_weighting_details 'w=1/[\s^2^(Fo^2^)+(0.0453P)^2^+0.5135P] where P=(Fo^2^+2Fc^2^)/3'
_refine_ls_weighting_scheme calc
_refine_ls_wR_factor_gt 0.0994
_refine_ls_wR_factor_ref 0.1045
_reflns_number_gt 2864
_reflns_number_total 3434
_reflns_threshold_expression 'I > 2\s(I)'
_cod_data_source_file oj3005sup1.cif
_cod_data_source_block ja250
_cod_original_sg_symbol_H-M 'P 21/n'
_cod_database_code 2312087
_shelx_space_group_comment
;
The symmetry employed for this shelxl refinement is uniquely defined
by the following loop, which should always be used as a source of
symmetry information in preference to the above space-group names.
They are only intended as comments.
;
_shelx_estimated_absorpt_t_min 0.861
_shelx_estimated_absorpt_t_max 0.900

loop_
_space_group_symop_operation_xyz
'x, y, z'
'-x+1/2, y+1/2, -z+1/2'
'-x, -y, -z'
'x-1/2, -y-1/2, z-1/2'

loop_
_atom_site_type_symbol
_atom_site_label
_atom_site_fract_x
_atom_site_fract_y
_atom_site_fract_z
_atom_site_U_iso_or_equiv
_atom_site_adp_type
_atom_site_calc_flag
_atom_site_occupancy
_atom_site_disorder_assembly
_atom_site_disorder_group
S S1 0.79243(5) 0.61702(2) 0.46891(5) 0.03709(12) Uani d 1 . .
O O1 0.73327(18) 0.65999(5) 0.57767(16) 0.0546(3) Uani d 1 . .
O O2 0.91672(16) 0.57553(5) 0.53509(15) 0.0487(3) Uani d 1 . .
O O3 0.9987(3) 0.77311(7) 0.5254(3) 0.1022(6) Uani d 1 . .
O O4 1.1144(3) 0.69290(8) 0.6043(2) 0.0839(5) Uani d 1 . .
N N1 0.61681(17) 0.58580(6) 0.38325(18) 0.0418(3) Uani d 1 . .
N N2 1.0368(2) 0.72407(8) 0.5003(2) 0.0611(5) Uani d 1 . .
C C1 0.4442(2) 0.61631(8) 0.3457(3) 0.0549(5) Uani d 1 . .
H H1A 0.456425 0.646065 0.262694 0.066 Uiso calc 1 . .
H H1B 0.404075 0.632810 0.448776 0.066 Uiso calc 1 . .
C C2 0.3136(2) 0.57142(9) 0.2744(3) 0.0576(5) Uani d 1 . .
H H2A 0.224774 0.563294 0.354023 0.069 Uiso calc 1 . .
H H2B 0.252109 0.583591 0.166870 0.069 Uiso calc 1 . .
C C11 0.6039(2) 0.53032(6) 0.31204(19) 0.0368(3) Uani d 1 . .
C C12 0.4274(2) 0.52060(8) 0.2492(2) 0.0436(4) Uani d 1 . .
C C13 0.3805(3) 0.46882(9) 0.1789(2) 0.0572(5) Uani d 1 . .
H H13 0.262278 0.461664 0.137548 0.069 Uiso calc 1 . .
C C14 0.5100(3) 0.42764(9) 0.1703(2) 0.0611(5) Uani d 1 . .
H H14 0.478867 0.392525 0.123633 0.073 Uiso calc 1 . .
C C15 0.6852(3) 0.43842(8) 0.2306(2) 0.0567(5) Uani d 1 . .
H H15 0.771627 0.410511 0.222516 0.068 Uiso calc 1 . .
C C16 0.7352(2) 0.48989(7) 0.3029(2) 0.0478(4) Uani d 1 . .
H H16 0.853542 0.496970 0.344103 0.057 Uiso calc 1 . .
C C21 0.8884(2) 0.65319(6) 0.30000(19) 0.0365(3) Uani d 1 . .
C C22 0.9890(2) 0.70184(7) 0.3266(2) 0.0466(4) Uani d 1 . .
C C23 1.0551(3) 0.73080(9) 0.1950(3) 0.0681(6) Uani d 1 . .
H H23 1.120293 0.763931 0.215631 0.082 Uiso calc 1 . .
C C24 1.0234(3) 0.70999(11) 0.0308(3) 0.0726(6) Uani d 1 . .
H H24 1.068889 0.728941 -0.059696 0.087 Uiso calc 1 . .
C C25 0.9256(3) 0.66178(10) 0.0010(2) 0.0609(5) Uani d 1 . .
H H25 0.905119 0.647920 -0.109653 0.073 Uiso calc 1 . .
C C26 0.8568(2) 0.63337(8) 0.1351(2) 0.0460(4) Uani d 1 . .
H H26 0.788883 0.600801 0.113758 0.055 Uiso calc 1 . .

loop_
_atom_site_aniso_label
_atom_site_aniso_U_11
_atom_site_aniso_U_22
_atom_site_aniso_U_33
_atom_site_aniso_U_12
_atom_site_aniso_U_13
_atom_site_aniso_U_23
S1 0.0407(2) 0.0361(2) 0.0349(2) 0.00043(15) 0.00584(15) -0.00023(14)
O1 0.0670(8) 0.0504(7) 0.0492(7) -0.0017(6) 0.0214(6) -0.0118(5)
O2 0.0468(7) 0.0481(7) 0.0493(7) 0.0008(5) -0.0064(5) 0.0089(5)
O3 0.1429(18) 0.0630(10) 0.1030(14) -0.0190(11) 0.0239(12) -0.0363(10)
O4 0.0995(13) 0.0977(13) 0.0515(9) -0.0136(10) -0.0109(8) -0.0084(9)
N1 0.0335(7) 0.0364(7) 0.0555(8) 0.0049(5) 0.0039(6) 0.0012(6)
N2 0.0699(11) 0.0578(10) 0.0574(10) -0.0260(9) 0.0151(8) -0.0171(8)
C1 0.0417(9) 0.0549(11) 0.0684(12) 0.0155(8) 0.0075(8) 0.0090(9)
C2 0.0349(9) 0.0831(14) 0.0548(11) 0.0060(9) 0.0043(8) 0.0050(10)
C11 0.0387(8) 0.0370(8) 0.0348(8) -0.0030(6) 0.0032(6) 0.0070(6)
C12 0.0381(8) 0.0584(10) 0.0347(8) -0.0066(7) 0.0054(6) 0.0078(7)
C13 0.0530(11) 0.0703(13) 0.0478(10) -0.0229(10) 0.0017(8) 0.0001(9)
C14 0.0835(15) 0.0499(11) 0.0495(11) -0.0217(10) 0.0023(10) -0.0015(8)
C15 0.0749(13) 0.0394(9) 0.0548(11) 0.0063(9) -0.0001(9) 0.0024(8)
C16 0.0457(9) 0.0415(9) 0.0547(10) 0.0042(7) -0.0045(8) 0.0018(7)
C21 0.0382(8) 0.0369(7) 0.0349(7) 0.0017(6) 0.0052(6) 0.0008(6)
C22 0.0528(10) 0.0438(9) 0.0437(9) -0.0075(7) 0.0071(7) -0.0018(7)
C23 0.0842(15) 0.0601(12) 0.0616(13) -0.0261(11) 0.0150(11) 0.0068(10)
C24 0.0845(16) 0.0843(15) 0.0509(12) -0.0173(13) 0.0167(11) 0.0202(11)
C25 0.0674(13) 0.0810(14) 0.0344(9) -0.0051(11) 0.0056(8) 0.0028(9)
C26 0.0474(9) 0.0527(10) 0.0376(8) -0.0043(7) 0.0022(7) -0.0025(7)

loop_
_atom_type_symbol
_atom_type_description
_atom_type_scat_dispersion_real
_atom_type_scat_dispersion_imag
_atom_type_scat_source
C C 0.0033 0.0016 'International Tables Vol C Tables 4.2.6.8 and 6.1.1.4'
H H 0.0000 0.0000 'International Tables Vol C Tables 4.2.6.8 and 6.1.1.4'
N N 0.0061 0.0033 'International Tables Vol C Tables 4.2.6.8 and 6.1.1.4'
O O 0.0106 0.0060 'International Tables Vol C Tables 4.2.6.8 and 6.1.1.4'
S S 0.1246 0.1234 'International Tables Vol C Tables 4.2.6.8 and 6.1.1.4'

loop_
_geom_angle_atom_site_label_1
_geom_angle_atom_site_label_2
_geom_angle_atom_site_label_3
_geom_angle_site_symmetry_1
_geom_angle_site_symmetry_3
_geom_angle
_geom_angle_publ_flag
O2 S1 O1 . . 120.12(8) ?
O2 S1 N1 . . 108.69(7) ?
O1 S1 N1 . . 107.25(8) ?
O2 S1 C21 . . 108.23(7) ?
O1 S1 C21 . . 105.68(7) ?
N1 S1 C21 . . 106.04(7) ?
C11 N1 C1 . . 109.96(13) ?
C11 N1 S1 . . 127.90(11) ?
C1 N1 S1 . . 121.62(12) ?
O4 N2 O3 . . 125.30(19) ?
O4 N2 C22 . . 118.03(17) ?
O3 N2 C22 . . 116.6(2) ?
N1 C1 C2 . . 104.61(14) ?
N1 C1 H1A . . 110.8 ?
C2 C1 H1A . . 110.8 ?
N1 C1 H1B . . 110.8 ?
C2 C1 H1B . . 110.8 ?
H1A C1 H1B . . 108.9 ?
C12 C2 C1 . . 104.93(14) ?
C12 C2 H2A . . 110.8 ?
C1 C2 H2A . . 110.8 ?
C12 C2 H2B . . 110.8 ?
C1 C2 H2B . . 110.8 ?
H2A C2 H2B . . 108.8 ?
C16 C11 C12 . . 121.72(16) ?
C16 C11 N1 . . 129.46(15) ?
C12 C11 N1 . . 108.81(14) ?
C13 C12 C11 . . 119.44(17) ?
C13 C12 C2 . . 129.88(17) ?
C11 C12 C2 . . 110.67(15) ?
C12 C13 C14 . . 119.61(18) ?
C12 C13 H13 . . 120.2 ?
C14 C13 H13 . . 120.2 ?
C15 C14 C13 . . 120.12(18) ?
C15 C14 H14 . . 119.9 ?
C13 C14 H14 . . 119.9 ?
C14 C15 C16 . . 121.33(19) ?
C14 C15 H15 . . 119.3 ?
C16 C15 H15 . . 119.3 ?
C11 C16 C15 . . 117.77(17) ?
C11 C16 H16 . . 121.1 ?
C15 C16 H16 . . 121.1 ?
C26 C21 C22 . . 118.20(15) ?
C26 C21 S1 . . 119.31(12) ?
C22 C21 S1 . . 122.45(12) ?
C23 C22 C21 . . 122.03(17) ?
C23 C22 N2 . . 116.49(16) ?
C21 C22 N2 . . 121.44(15) ?
C22 C23 C24 . . 118.92(19) ?
C22 C23 H23 . . 120.5 ?
C24 C23 H23 . . 120.5 ?
C25 C24 C23 . . 120.27(19) ?
C25 C24 H24 . . 119.9 ?
C23 C24 H24 . . 119.9 ?
C24 C25 C26 . . 120.26(18) ?
C24 C25 H25 . . 119.9 ?
C26 C25 H25 . . 119.9 ?
C21 C26 C25 . . 120.31(17) ?
C21 C26 H26 . . 119.8 ?
C25 C26 H26 . . 119.8 ?

loop_
_geom_bond_atom_site_label_1
_geom_bond_atom_site_label_2
_geom_bond_site_symmetry_2
_geom_bond_distance
_geom_bond_publ_flag
S1 O2 . 1.4190(12) ?
S1 O1 . 1.4236(12) ?
S1 N1 . 1.6022(14) ?
S1 C21 . 1.7822(15) ?
O3 N2 . 1.216(2) ?
O4 N2 . 1.211(2) ?
N1 C11 . 1.428(2) ?
N1 C1 . 1.485(2) ?
N2 C22 . 1.478(2) ?
C1 C2 . 1.517(3) ?
C1 H1A . 0.9700 ?
C1 H1B . 0.9700 ?
C2 C12 . 1.497(3) ?
C2 H2A . 0.9700 ?
C2 H2B . 0.9700 ?
C11 C16 . 1.377(2) ?
C11 C12 . 1.386(2) ?
C12 C13 . 1.377(3) ?
C13 C14 . 1.379(3) ?
C13 H13 . 0.9300 ?
C14 C15 . 1.376(3) ?
C14 H14 . 0.9300 ?
C15 C16 . 1.382(3) ?
C15 H15 . 0.9300 ?
C16 H16 . 0.9300 ?
C21 C26 . 1.380(2) ?
C21 C22 . 1.381(2) ?
C22 C23 . 1.369(3) ?
C23 C24 . 1.382(3) ?
C23 H23 . 0.9300 ?
C24 C25 . 1.364(3) ?
C24 H24 . 0.9300 ?
C25 C26 . 1.387(2) ?
C25 H25 . 0.9300 ?
C26 H26 . 0.9300 ?

loop_
_geom_hbond_atom_site_label_D
_geom_hbond_atom_site_label_H
_geom_hbond_atom_site_label_A
_geom_hbond_site_symmetry_A
_geom_hbond_distance_DH
_geom_hbond_distance_HA
_geom_hbond_distance_DA
_geom_hbond_angle_DHA
_geom_hbond_publ_flag
C16 H16 O2 . 0.93 2.41 2.975(2) 119 yes
C16 H16 O2 3_766 0.93 2.55 3.195(2) 127 yes
C23 H23 O1 4_675 0.93 2.30 3.085(2) 142 yes
C26 H26 N1 . 0.93 2.60 2.982(2) 106 yes

loop_
_geom_torsion_atom_site_label_1
_geom_torsion_atom_site_label_2
_geom_torsion_atom_site_label_3
_geom_torsion_atom_site_label_4
_geom_torsion_site_symmetry_1
_geom_torsion_site_symmetry_2
_geom_torsion_site_symmetry_3
_geom_torsion_site_symmetry_4
_geom_torsion
_geom_torsion_publ_flag
O2 S1 N1 C11 . . . . -26.31(16) ?
O1 S1 N1 C11 . . . . -157.59(13) ?
C21 S1 N1 C11 . . . . 89.85(14) ?
O2 S1 N1 C1 . . . . 162.82(14) ?
O1 S1 N1 C1 . . . . 31.54(16) ?
C21 S1 N1 C1 . . . . -81.01(15) ?
C11 N1 C1 C2 . . . . 10.22(19) ?
S1 N1 C1 C2 . . . . -177.44(12) ?
N1 C1 C2 C12 . . . . -9.09(19) ?
C1 N1 C11 C16 . . . . 173.54(17) ?
S1 N1 C11 C16 . . . . 1.8(3) ?
C1 N1 C11 C12 . . . . -7.25(18) ?
S1 N1 C11 C12 . . . . -178.98(12) ?
C16 C11 C12 C13 . . . . 1.4(2) ?
N1 C11 C12 C13 . . . . -177.85(15) ?
C16 C11 C12 C2 . . . . -179.67(16) ?
N1 C11 C12 C2 . . . . 1.05(18) ?
C1 C2 C12 C13 . . . . -175.99(18) ?
C1 C2 C12 C11 . . . . 5.3(2) ?
C11 C12 C13 C14 . . . . -0.8(3) ?
C2 C12 C13 C14 . . . . -179.42(18) ?
C12 C13 C14 C15 . . . . -0.4(3) ?
C13 C14 C15 C16 . . . . 1.0(3) ?
C12 C11 C16 C15 . . . . -0.9(3) ?
N1 C11 C16 C15 . . . . 178.24(16) ?
C14 C15 C16 C11 . . . . -0.3(3) ?
O2 S1 C21 C26 . . . . 90.65(14) ?
O1 S1 C21 C26 . . . . -139.48(14) ?
N1 S1 C21 C26 . . . . -25.83(15) ?
O2 S1 C21 C22 . . . . -91.72(15) ?
O1 S1 C21 C22 . . . . 38.16(16) ?
N1 S1 C21 C22 . . . . 151.80(14) ?
C26 C21 C22 C23 . . . . 0.8(3) ?
S1 C21 C22 C23 . . . . -176.87(17) ?
C26 C21 C22 N2 . . . . -176.72(17) ?
S1 C21 C22 N2 . . . . 5.6(2) ?
O4 N2 C22 C23 . . . . -122.4(2) ?
O3 N2 C22 C23 . . . . 55.7(3) ?
O4 N2 C22 C21 . . . . 55.3(3) ?
O3 N2 C22 C21 . . . . -126.6(2) ?
C21 C22 C23 C24 . . . . -1.4(3) ?
N2 C22 C23 C24 . . . . 176.2(2) ?
C22 C23 C24 C25 . . . . 0.9(4) ?
C23 C24 C25 C26 . . . . 0.2(4) ?
C22 C21 C26 C25 . . . . 0.3(3) ?
S1 C21 C26 C25 . . . . 178.08(14) ?
C24 C25 C26 C21 . . . . -0.8(3) ?

_cod_database_fobs_code 2312087
